data_4075819
loop_
_publ_author_name
'Safronov, Alexander V.'
'Dolgushin, Fedor M.'
'Petrovskii, Pavel V.'
'Chizhevsky, Igor T.'

_publ_section_title
;
 Low-Temperature &#x201C;1,2 \\rightarrow 1,7&#x201D; Isomerization of
 Sterically Crowded Icosahedralcloso-((2,3,8-\h3):(5,6-\h2)-
 Norbornadien-2-yl)rhodacarborane via the Formation of a Pseudocloso
 Intermediate. Molecular Structures of
 [3,3-((2,3,8-\h3):(5,6-\h2)-C7H7CH2)-1,2-(4&#x2018;-MeC6H4)2-
 3,1,2-pseudocloso-RhC2B9H9] and 1,2 \\rightarrow 1,7 Isomerized Products
;
_journal_issue 12
_journal_name_full Organometallics
_journal_page_first 2964
_journal_paper_doi 10.1021/om050125i
_journal_volume 24
_journal_year 2005
_chemical_formula_sum 'C24 H32 B9 Rh'
_chemical_formula_weight 520.70
_chemical_name_systematic
; 
 ? 
;
_space_group_IT_number 14
_symmetry_cell_setting monoclinic
_symmetry_space_group_name_Hall '-P 2yn'
_symmetry_space_group_name_H-M 'P 1 21/n 1'
_atom_sites_solution_hydrogens difmap
_atom_sites_solution_primary direct
_atom_sites_solution_secondary difmap
_audit_creation_method SHELXL-97
_cell_angle_alpha 90.00
_cell_angle_beta 100.063(2)
_cell_angle_gamma 90.00
_cell_formula_units_Z 4
_cell_length_a 12.7644(13)
_cell_length_b 12.3270(12)
_cell_length_c 15.8631(16)
_cell_measurement_reflns_used 3740
_cell_measurement_temperature 110(1)
_cell_measurement_theta_max 25.0
_cell_measurement_theta_min 2.5
_cell_volume 2457.6(4)
_computing_cell_refinement 'Bruker SMART'
_computing_data_collection 'Bruker SMART'
_computing_data_reduction 'Bruker SHELXTL'
_computing_molecular_graphics 'Bruker SHELXTL'
_computing_publication_material 'Bruker SHELXTL'
_computing_structure_refinement 'SHELXL-97 (Sheldrick, 1997)'
_computing_structure_solution 'SHELXS-97 (Sheldrick, 1990)'
_diffrn_ambient_temperature 110(1)
_diffrn_measured_fraction_theta_full 0.995
_diffrn_measured_fraction_theta_max 0.995
_diffrn_measurement_device_type 'Bruker SMART 1000 CCD area detector'
_diffrn_measurement_method 'phi and omega scans'
_diffrn_radiation_monochromator graphite
_diffrn_radiation_source 'normal-focus sealed tube'
_diffrn_radiation_type MoK\a
_diffrn_radiation_wavelength 0.71073
_diffrn_reflns_av_R_equivalents 0.0891
_diffrn_reflns_av_sigmaI/netI 0.1054
_diffrn_reflns_limit_h_max 16
_diffrn_reflns_limit_h_min -16
_diffrn_reflns_limit_k_max 16
_diffrn_reflns_limit_k_min -16
_diffrn_reflns_limit_l_max 21
_diffrn_reflns_limit_l_min -20
_diffrn_reflns_number 24849
_diffrn_reflns_theta_full 28.11
_diffrn_reflns_theta_max 28.11
_diffrn_reflns_theta_min 1.89
_exptl_absorpt_coefficient_mu 0.707
_exptl_absorpt_correction_type none
_exptl_crystal_colour yellow
_exptl_crystal_density_diffrn 1.407
_exptl_crystal_density_method 'not measured'
_exptl_crystal_description prism
_exptl_crystal_F_000 1064
_exptl_crystal_size_max 0.20
_exptl_crystal_size_mid 0.15
_exptl_crystal_size_min 0.08
_refine_diff_density_max 1.766
_refine_diff_density_min -0.518
_refine_diff_density_rms 0.148
_refine_ls_extinction_method none
_refine_ls_goodness_of_fit_ref 0.945
_refine_ls_hydrogen_treatment constr
_refine_ls_matrix_type full
_refine_ls_number_parameters 307
_refine_ls_number_reflns 5967
_refine_ls_number_restraints 0
_refine_ls_restrained_S_all 0.945
_refine_ls_R_factor_all 0.1104
_refine_ls_R_factor_gt 0.0587
_refine_ls_shift/su_max 0.005
_refine_ls_shift/su_mean 0.000
_refine_ls_structure_factor_coef Fsqd
_refine_ls_weighting_details 'calc w=1/[\s^2^(Fo^2^)+(0.0728P)^2^+0.0000P] where P=(Fo^2^+2Fc^2^)/3'
_refine_ls_weighting_scheme calc
_refine_ls_wR_factor_gt 0.1321
_refine_ls_wR_factor_ref 0.1455
_reflns_number_gt 3301
_reflns_number_total 5967
_reflns_threshold_expression I>2\s(I)
_cod_data_source_file om050125isi20050222_085215.cif
_cod_data_source_block probsm
_cod_depositor_comments
;
The following automatic conversions were performed:

'_symmetry_cell_setting' value 'Monoclinic' changed to 'monoclinic'
according to /home/saulius/struct/CIF-dictionaries/cif_core.dic
dictionary named 'cif_core.dic' version 2.4.1 from 2010-06-29.

Automatic conversion script
Id: cif_fix_values 1715 2011-07-08 13:25:40Z adriana 
;
_cod_original_sg_symbol_H-M 'P 2(1)/n'
_cod_database_code 4075819

loop_
_symmetry_equiv_pos_as_xyz
'x, y, z'
'-x+1/2, y+1/2, -z+1/2'
'-x, -y, -z'
'x-1/2, -y-1/2, z-1/2'

loop_
_atom_site_label
_atom_site_type_symbol
_atom_site_fract_x
_atom_site_fract_y
_atom_site_fract_z
_atom_site_U_iso_or_equiv
_atom_site_adp_type
_atom_site_occupancy
_atom_site_symmetry_multiplicity
_atom_site_calc_flag
_atom_site_refinement_flags
Rh2 Rh 0.80088(3) 0.41078(3) 0.08051(2) 0.02913(14) Uani 1 1 d .
C1 C 0.7934(4) 0.2860(4) 0.1857(3) 0.0288(11) Uani 1 1 d .
B3 B 0.8707(4) 0.3999(5) 0.2120(3) 0.0277(12) Uani 1 1 d .
H3 H 0.8507 0.4660 0.2537 0.033 Uiso 1 1 d R
B4 B 0.8968(4) 0.2712(5) 0.2672(4) 0.0310(13) Uani 1 1 d .
H4 H 0.8769 0.2630 0.3277 0.037 Uiso 1 1 d R
B5 B 0.8678(5) 0.1698(5) 0.1910(4) 0.0336(14) Uani 1 1 d .
H5 H 0.8306 0.0996 0.2040 0.040 Uiso 1 1 d R
B6 B 0.8223(4) 0.2339(5) 0.0906(4) 0.0327(14) Uani 1 1 d .
H6 H 0.7954 0.1884 0.0398 0.039 Uiso 1 1 d R
B7 B 0.9686(4) 0.4147(5) 0.1405(3) 0.0268(11) Uani 1 1 d .
H7 H 0.9978 0.4973 0.1374 0.032 Uiso 1 1 d R
C8 C 0.9972(4) 0.3464(4) 0.2380(3) 0.0303(11) Uani 1 1 d .
B9 B 1.0013(5) 0.2060(5) 0.2271(4) 0.0332(14) Uani 1 1 d .
H9 H 1.0573 0.1594 0.2651 0.040 Uiso 1 1 d R
B10 B 0.9555(5) 0.1819(5) 0.1165(4) 0.0375(15) Uani 1 1 d .
H10 H 0.9806 0.1141 0.0870 0.045 Uiso 1 1 d R
B11 B 0.9372(5) 0.3094(5) 0.0622(4) 0.0316(13) Uani 1 1 d .
H11 H 0.9605 0.3024 -0.0010 0.038 Uiso 1 1 d R
B12 B 1.0430(5) 0.2927(5) 0.1509(4) 0.0340(14) Uani 1 1 d .
H12 H 1.1234 0.2961 0.1401 0.041 Uiso 1 1 d R
C13 C 0.6858(4) 0.2756(4) 0.2091(3) 0.0284(11) Uani 1 1 d .
C14 C 0.6552(4) 0.3420(4) 0.2721(3) 0.0328(12) Uani 1 1 d .
H14 H 0.7045 0.4029 0.3042 0.039 Uiso 1 1 d R
C15 C 0.5568(4) 0.3310(4) 0.2959(3) 0.0340(12) Uani 1 1 d .
H15 H 0.5350 0.3759 0.3394 0.041 Uiso 1 1 d R
C16 C 0.4844(4) 0.2532(4) 0.2590(3) 0.0316(11) Uani 1 1 d .
C17 C 0.5141(4) 0.1889(4) 0.1947(3) 0.0325(12) Uani 1 1 d .
H17 H 0.4626 0.1406 0.1703 0.039 Uiso 1 1 d R
C18 C 0.6121(4) 0.1994(4) 0.1702(3) 0.0315(11) Uani 1 1 d .
H18 H 0.6376 0.1503 0.1235 0.038 Uiso 1 1 d R
C19 C 0.3788(4) 0.2393(4) 0.2878(3) 0.0393(13) Uani 1 1 d .
H19A H 0.3449 0.2370 0.2359 0.047 Uiso 1 1 d R
H19B H 0.3745 0.1867 0.3122 0.047 Uiso 1 1 d R
H19C H 0.3584 0.2932 0.3182 0.047 Uiso 1 1 d R
C20 C 1.0752(4) 0.4025(4) 0.3073(3) 0.0299(11) Uani 1 1 d .
C21 C 1.1706(4) 0.4445(4) 0.2894(3) 0.0365(13) Uani 1 1 d .
H21 H 1.1937 0.4255 0.2352 0.044 Uiso 1 1 d R
C22 C 1.2414(4) 0.4985(4) 0.3523(3) 0.0372(13) Uani 1 1 d .
H22 H 1.3054 0.5400 0.3351 0.045 Uiso 1 1 d R
C23 C 1.2188(4) 0.5134(4) 0.4329(3) 0.0352(13) Uani 1 1 d .
C24 C 1.1248(4) 0.4707(4) 0.4507(3) 0.0361(13) Uani 1 1 d .
H24 H 1.1068 0.4735 0.5101 0.043 Uiso 1 1 d R
C25 C 1.0539(4) 0.4155(4) 0.3883(3) 0.0317(11) Uani 1 1 d .
H25 H 0.9844 0.3807 0.4050 0.038 Uiso 1 1 d R
C26 C 1.2952(4) 0.5695(5) 0.5020(4) 0.0483(15) Uani 1 1 d .
H26A H 1.3189 0.6110 0.4843 0.058 Uiso 1 1 d R
H26B H 1.3392 0.5349 0.5282 0.058 Uiso 1 1 d R
H26C H 1.2596 0.6059 0.5354 0.058 Uiso 1 1 d R
C1' C 0.6340(4) 0.5517(5) -0.0101(4) 0.0413(14) Uani 1 1 d .
H1' H 0.5616 0.5579 -0.0324 0.050 Uiso 1 1 d R
C2' C 0.7119(5) 0.4735(6) -0.0435(5) 0.064(2) Uani 1 1 d .
C3' C 0.8155(4) 0.5234(4) -0.0190(3) 0.0349(12) Uani 1 1 d .
H3' H 0.8883 0.5128 -0.0462 0.042 Uiso 1 1 d R
C4' C 0.7961(5) 0.6299(6) 0.0216(4) 0.0644(19) Uani 1 1 d .
H4' H 0.8756 0.6767 0.0240 0.077 Uiso 1 1 d R
C5' C 0.7694(4) 0.5890(4) 0.1090(4) 0.0401(12) Uani 1 1 d .
H5' H 0.8143 0.6062 0.1565 0.048 Uiso 1 1 d R
C6' C 0.6721(5) 0.5406(6) 0.0874(4) 0.0600(18) Uani 1 1 d .
H6' H 0.6316 0.5180 0.1408 0.072 Uiso 1 1 d R
C7' C 0.6842(5) 0.6644(6) -0.0266(5) 0.069(2) Uani 1 1 d .
H7'A H 0.6435 0.7451 0.0051 0.082 Uiso 1 1 d R
H7'B H 0.6903 0.6790 -0.0952 0.082 Uiso 1 1 d R
C8' C 0.6969(4) 0.3677(5) -0.0480(3) 0.0439(15) Uani 1 1 d .
H8'A H 0.7533 0.3219 -0.0746 0.053 Uiso 1 1 d R
H8'B H 0.6405 0.3472 -0.0644 0.053 Uiso 1 1 d R

loop_
_atom_site_aniso_label
_atom_site_aniso_U_11
_atom_site_aniso_U_22
_atom_site_aniso_U_33
_atom_site_aniso_U_23
_atom_site_aniso_U_13
_atom_site_aniso_U_12
Rh2 0.0290(2) 0.0323(2) 0.0247(2) -0.0016(2) 0.00075(14) -0.0044(2)
C1 0.034(3) 0.028(3) 0.024(3) 0.000(2) 0.003(2) -0.005(2)
B3 0.030(3) 0.030(3) 0.023(3) -0.002(2) 0.001(2) -0.005(3)
B4 0.032(3) 0.028(3) 0.032(3) 0.000(3) 0.003(2) -0.005(3)
B5 0.035(3) 0.032(3) 0.033(3) 0.000(3) 0.003(3) -0.002(3)
B6 0.037(3) 0.033(3) 0.028(3) -0.007(3) 0.006(3) 0.000(3)
B7 0.025(3) 0.026(3) 0.029(3) -0.001(3) 0.003(2) -0.002(3)
C8 0.033(3) 0.031(3) 0.026(3) 0.001(2) 0.004(2) -0.002(2)
B9 0.033(3) 0.031(3) 0.034(3) 0.001(3) 0.002(3) -0.002(3)
B10 0.036(3) 0.035(4) 0.042(4) -0.005(3) 0.007(3) 0.001(3)
B11 0.034(3) 0.035(3) 0.025(3) -0.007(3) 0.001(2) -0.004(3)
B12 0.032(3) 0.036(4) 0.033(3) -0.003(3) 0.003(2) 0.001(3)
C13 0.033(3) 0.024(3) 0.026(3) 0.004(2) 0.002(2) -0.004(2)
C14 0.037(3) 0.031(3) 0.029(3) -0.004(2) 0.001(2) -0.006(2)
C15 0.039(3) 0.030(3) 0.032(3) -0.007(2) 0.007(2) -0.001(2)
C16 0.034(3) 0.026(3) 0.032(3) 0.002(2) -0.001(2) 0.002(2)
C17 0.033(3) 0.025(3) 0.036(3) -0.001(2) -0.003(2) -0.004(2)
C18 0.038(3) 0.024(3) 0.030(3) -0.001(2) 0.000(2) -0.003(2)
C19 0.045(3) 0.038(3) 0.035(3) 0.003(2) 0.005(2) 0.002(3)
C20 0.030(3) 0.027(3) 0.030(3) 0.001(2) -0.003(2) 0.006(2)
C21 0.032(3) 0.039(3) 0.037(3) -0.004(2) 0.001(2) 0.003(2)
C22 0.032(3) 0.035(3) 0.041(3) -0.003(2) -0.002(2) -0.003(2)
C23 0.038(3) 0.025(3) 0.038(3) 0.002(2) -0.007(2) 0.002(2)
C24 0.045(3) 0.030(3) 0.028(3) 0.003(2) -0.006(2) 0.002(3)
C25 0.031(3) 0.034(3) 0.030(3) 0.001(2) 0.003(2) -0.001(2)
C26 0.043(3) 0.055(4) 0.041(3) -0.002(3) -0.008(3) -0.006(3)
C1' 0.024(3) 0.052(4) 0.046(3) 0.002(3) -0.002(2) -0.001(2)
C2' 0.058(4) 0.060(5) 0.063(5) 0.000(4) -0.021(3) -0.014(4)
C3' 0.034(3) 0.036(3) 0.033(3) 0.008(2) -0.002(2) -0.002(2)
C4' 0.047(4) 0.080(5) 0.060(5) 0.002(4) -0.009(3) 0.006(3)
C5' 0.031(3) 0.033(3) 0.054(3) 0.004(3) 0.002(2) 0.000(3)
C6' 0.062(4) 0.069(5) 0.050(4) 0.005(3) 0.013(3) 0.009(4)
C7' 0.049(4) 0.089(6) 0.066(5) 0.022(4) 0.003(3) 0.011(4)
C8' 0.038(3) 0.064(4) 0.025(3) -0.001(3) -0.009(2) -0.006(3)

loop_
_atom_type_symbol
_atom_type_description
_atom_type_scat_dispersion_real
_atom_type_scat_dispersion_imag
_atom_type_scat_source
C C 0.0033 0.0016 'International Tables Vol C Tables 4.2.6.8 and 6.1.1.4'
H H 0.0000 0.0000 'International Tables Vol C Tables 4.2.6.8 and 6.1.1.4'
B B 0.0013 0.0007 'International Tables Vol C Tables 4.2.6.8 and 6.1.1.4'
Rh Rh -1.1178 0.9187 'International Tables Vol C Tables 4.2.6.8 and 6.1.1.4'

loop_
_geom_angle_atom_site_label_1
_geom_angle_atom_site_label_2
_geom_angle_atom_site_label_3
_geom_angle
B3 Rh2 C3' 133.7(2)
B3 Rh2 B7 50.4(2)
C3' Rh2 B7 95.9(2)
B3 Rh2 B6 80.8(2)
C3' Rh2 B6 132.3(2)
B7 Rh2 B6 83.7(2)
B3 Rh2 B11 83.6(2)
C3' Rh2 B11 95.6(2)
B7 Rh2 B11 48.2(2)
B6 Rh2 B11 49.9(2)
B3 Rh2 C2' 161.6(3)
C3' Rh2 C2' 38.7(2)
B7 Rh2 C2' 133.3(2)
B6 Rh2 C2' 116.5(2)
B11 Rh2 C2' 111.9(2)
B3 Rh2 C1 45.92(19)
C3' Rh2 C1 176.94(19)
B7 Rh2 C1 81.92(19)
B6 Rh2 C1 45.52(19)
B11 Rh2 C1 81.3(2)
C2' Rh2 C1 142.9(2)
B3 Rh2 C5' 85.7(2)
C3' Rh2 C5' 64.1(2)
B7 Rh2 C5' 94.9(2)
B6 Rh2 C5' 163.6(2)
B11 Rh2 C5' 137.7(2)
C2' Rh2 C5' 76.2(2)
C1 Rh2 C5' 118.08(19)
B3 Rh2 C8' 159.6(2)
C3' Rh2 C8' 66.7(2)
B7 Rh2 C8' 139.8(2)
B6 Rh2 C8' 83.1(2)
B11 Rh2 C8' 95.7(2)
C2' Rh2 C8' 33.9(2)
C1 Rh2 C8' 113.7(2)
C5' Rh2 C8' 107.6(2)
B3 Rh2 C6' 100.2(2)
C3' Rh2 C6' 74.9(2)
B7 Rh2 C6' 127.9(2)
B6 Rh2 C6' 139.8(2)
B11 Rh2 C6' 169.8(2)
C2' Rh2 C6' 62.9(3)
C1 Rh2 C6' 108.1(2)
C5' Rh2 C6' 34.5(2)
C8' Rh2 C6' 84.0(2)
C13 C1 B4 115.5(4)
C13 C1 B5 116.4(4)
B4 C1 B5 61.3(3)
C13 C1 B3 121.5(4)
B4 C1 B3 64.2(3)
B5 C1 B3 112.3(4)
C13 C1 B6 122.0(4)
B4 C1 B6 111.6(4)
B5 C1 B6 62.2(3)
B3 C1 B6 108.2(4)
C13 C1 Rh2 113.5(3)
B4 C1 Rh2 120.4(3)
B5 C1 Rh2 120.4(3)
B3 C1 Rh2 62.2(2)
B6 C1 Rh2 64.7(3)
C8 B3 C1 102.6(4)
C8 B3 B4 57.7(3)
C1 B3 B4 56.9(3)
C8 B3 B7 58.5(3)
C1 B3 B7 110.7(4)
B4 B3 B7 107.3(4)
C8 B3 Rh2 118.3(3)
C1 B3 Rh2 71.9(2)
B4 B3 Rh2 122.6(3)
B7 B3 Rh2 66.6(2)
C1 B4 C8 104.9(4)
C1 B4 B5 60.1(3)
C8 B4 B5 106.3(4)
C1 B4 B9 108.2(4)
C8 B4 B9 60.1(3)
B5 B4 B9 60.3(3)
C1 B4 B3 58.9(3)
C8 B4 B3 58.5(3)
B5 B4 B3 107.2(4)
B9 B4 B3 108.1(4)
C1 B5 B4 58.7(3)
C1 B5 B9 107.6(4)
B4 B5 B9 60.9(3)
C1 B5 B10 107.9(4)
B4 B5 B10 108.8(4)
B9 B5 B10 60.4(3)
C1 B5 B6 59.6(3)
B4 B5 B6 107.5(4)
B9 B5 B6 109.0(4)
B10 B5 B6 60.8(3)
C1 B6 B5 58.2(3)
C1 B6 B10 105.6(4)
B5 B6 B10 59.3(3)
C1 B6 B11 108.8(4)
B5 B6 B11 106.9(4)
B10 B6 B11 58.6(3)
C1 B6 Rh2 69.8(3)
B5 B6 Rh2 121.4(4)
B10 B6 Rh2 118.1(4)
B11 B6 Rh2 65.1(3)
C8 B7 B12 58.8(3)
C8 B7 B11 104.6(4)
B12 B7 B11 60.1(3)
C8 B7 B3 57.6(3)
B12 B7 B3 105.7(4)
B11 B7 B3 105.2(4)
C8 B7 Rh2 114.4(3)
B12 B7 Rh2 119.4(3)
B11 B7 Rh2 66.3(2)
B3 B7 Rh2 63.0(2)
C20 C8 B4 118.7(4)
C20 C8 B3 117.9(4)
B4 C8 B3 63.8(3)
C20 C8 B12 119.0(4)
B4 C8 B12 112.6(4)
B3 C8 B12 112.9(4)
C20 C8 B9 119.9(4)
B4 C8 B9 61.6(3)
B3 C8 B9 113.6(4)
B12 C8 B9 61.2(3)
C20 C8 B7 115.6(4)
B4 C8 B7 116.9(4)
B3 C8 B7 64.0(3)
B12 C8 B7 61.4(3)
B9 C8 B7 113.4(4)
C8 B9 B5 103.9(4)
C8 B9 B12 58.9(3)
B5 B9 B12 108.8(4)
C8 B9 B4 58.3(3)
B5 B9 B4 58.9(3)
B12 B9 B4 107.9(4)
C8 B9 B10 104.7(4)
B5 B9 B10 60.1(3)
B12 B9 B10 60.7(3)
B4 B9 B10 107.0(4)
B5 B10 B9 59.5(3)
B5 B10 B11 110.5(4)
B9 B10 B11 108.8(4)
B5 B10 B12 107.1(4)
B9 B10 B12 59.4(3)
B11 B10 B12 59.8(3)
B5 B10 B6 59.9(3)
B9 B10 B6 107.6(4)
B11 B10 B6 62.5(3)
B12 B10 B6 108.2(4)
B12 B11 B10 60.1(3)
B12 B11 B7 59.3(3)
B10 B11 B7 107.9(4)
B12 B11 B6 105.7(4)
B10 B11 B6 59.0(3)
B7 B11 B6 106.6(4)
B12 B11 Rh2 117.9(3)
B10 B11 Rh2 118.3(4)
B7 B11 Rh2 65.4(2)
B6 B11 Rh2 65.0(3)
C8 B12 B9 59.9(3)
C8 B12 B7 59.8(3)
B9 B12 B7 110.9(4)
C8 B12 B11 105.8(4)
B9 B12 B11 109.5(4)
B7 B12 B11 60.6(3)
C8 B12 B10 104.8(4)
B9 B12 B10 59.9(3)
B7 B12 B10 108.9(4)
B11 B12 B10 60.1(3)
C18 C13 C14 117.4(5)
C18 C13 C1 121.7(5)
C14 C13 C1 120.9(4)
C15 C14 C13 121.3(5)
C14 C15 C16 121.6(5)
C15 C16 C17 117.0(5)
C15 C16 C19 121.1(5)
C17 C16 C19 121.9(5)
C18 C17 C16 121.9(5)
C17 C18 C13 120.8(5)
C25 C20 C21 118.1(5)
C25 C20 C8 121.4(4)
C21 C20 C8 120.5(4)
C22 C21 C20 120.7(5)
C23 C22 C21 121.0(5)
C22 C23 C24 118.1(5)
C22 C23 C26 121.7(5)
C24 C23 C26 120.1(5)
C23 C24 C25 121.2(5)
C20 C25 C24 120.9(5)
C2' C1' C6' 100.3(5)
C2' C1' C7' 100.9(5)
C6' C1' C7' 100.3(5)
C8' C2' C3' 123.5(6)
C8' C2' C1' 122.7(6)
C3' C2' C1' 104.8(5)
C8' C2' Rh2 75.6(4)
C3' C2' Rh2 67.0(3)
C1' C2' Rh2 100.0(4)
C2' C3' C4' 105.9(5)
C2' C3' Rh2 74.2(4)
C4' C3' Rh2 102.1(4)
C3' C4' C7' 103.6(5)
C3' C4' C5' 100.1(5)
C7' C4' C5' 101.5(5)
C6' C5' C4' 104.3(5)
C6' C5' Rh2 73.5(4)
C4' C5' Rh2 93.5(4)
C5' C6' C1' 109.0(5)
C5' C6' Rh2 72.0(4)
C1' C6' Rh2 96.7(4)
C4' C7' C1' 92.4(5)
C2' C8' Rh2 70.5(4)

loop_
_geom_bond_atom_site_label_1
_geom_bond_atom_site_label_2
_geom_bond_distance
Rh2 B3 2.124(5)
Rh2 C3' 2.134(5)
Rh2 B7 2.187(5)
Rh2 B6 2.200(6)
Rh2 B11 2.202(6)
Rh2 C2' 2.231(7)
Rh2 C1 2.284(5)
Rh2 C5' 2.293(5)
Rh2 C8' 2.292(5)
Rh2 C6' 2.310(7)
C1 C13 1.490(7)
C1 B4 1.688(7)
C1 B5 1.712(8)
C1 B3 1.726(7)
C1 B6 1.737(7)
B3 C8 1.726(7)
B3 B4 1.815(8)
B3 B7 1.837(8)
B4 C8 1.709(7)
B4 B5 1.732(8)
B4 B9 1.768(8)
B5 B9 1.757(8)
B5 B10 1.769(9)
B5 B6 1.781(8)
B6 B10 1.796(8)
B6 B11 1.859(8)
B7 C8 1.742(7)
B7 B12 1.770(8)
B7 B11 1.793(8)
C8 C20 1.515(7)
C8 B12 1.724(8)
C8 B9 1.741(8)
B9 B12 1.764(9)
B9 B10 1.775(8)
B10 B11 1.789(8)
B10 B12 1.789(9)
B11 B12 1.784(8)
C13 C18 1.395(6)
C13 C14 1.397(7)
C14 C15 1.380(7)
C15 C16 1.388(7)
C16 C17 1.395(7)
C16 C19 1.506(7)
C17 C18 1.380(7)
C20 C25 1.368(7)
C20 C21 1.398(7)
C21 C22 1.393(7)
C22 C23 1.371(7)
C23 C24 1.384(7)
C23 C26 1.503(7)
C24 C25 1.397(7)
C1' C2' 1.543(9)
C1' C6' 1.545(8)
C1' C7' 1.571(9)
C2' C8' 1.318(9)
C2' C3' 1.449(8)
C3' C4' 1.501(9)
C4' C7' 1.557(8)
C4' C5' 1.567(9)
C5' C6' 1.366(8)
